data_2205490
loop_
_publ_author_name
'Liu, Yong'

_publ_section_title
;
 Tetraaquabis(hydrogen maleato)cadmium(II)
;
_journal_issue 4
_journal_name_full 'Acta Crystallographica Section E'
_journal_page_first m669
_journal_page_last m670
_journal_paper_doi 10.1107/S1600536805007208
_journal_volume 61
_journal_year 2005
_chemical_formula_iupac '[Cd (C4 H3 O4)2 (H2 O)4]'
_chemical_formula_moiety 'C8 H14 Cd O12'
_chemical_formula_sum 'C8 H14 Cd O12'
_chemical_formula_weight 414.59
_chemical_name_systematic
;
Tetraaquabis(hydrogen maleato)cadmium(II)
;
_space_group_IT_number 2
_symmetry_cell_setting triclinic
_symmetry_space_group_name_Hall '-P 1'
_symmetry_space_group_name_H-M 'P -1'
_atom_sites_solution_hydrogens geom
_atom_sites_solution_primary direct
_atom_sites_solution_secondary difmap
_audit_creation_method SHELXL-97
_cell_angle_alpha 110.151(8)
_cell_angle_beta 105.133(11)
_cell_angle_gamma 92.302(7)
_cell_formula_units_Z 1
_cell_length_a 5.4094(5)
_cell_length_b 7.4222(8)
_cell_length_c 9.4238(14)
_cell_measurement_reflns_used 36
_cell_measurement_temperature 293(2)
_cell_measurement_theta_max 10.305
_cell_measurement_theta_min 2.261
_cell_volume 339.33(8)
_computing_cell_refinement 'XSCANS '
_computing_data_collection 'XSCANS (Bruker, 1996)'
_computing_data_reduction 'XSCANS '
_computing_molecular_graphics SHELXTL
_computing_publication_material SHELXTL
_computing_structure_refinement 'SHELXTL (Bruker, 1997)'
_computing_structure_solution 'SIR97 (Altomare et al., 1999)'
_diffrn_ambient_temperature 293(2)
_diffrn_measured_fraction_theta_full 0.977
_diffrn_measured_fraction_theta_max 0.977
_diffrn_measurement_device_type 'Bruker P4'
_diffrn_measurement_method \w
_diffrn_radiation_monochromator graphite
_diffrn_radiation_source 'fine-focus sealed tube'
_diffrn_radiation_type MoK\a
_diffrn_radiation_wavelength 0.71073
_diffrn_reflns_av_R_equivalents 0.0209
_diffrn_reflns_av_sigmaI/netI 0.0183
_diffrn_reflns_limit_h_max 1
_diffrn_reflns_limit_h_min -6
_diffrn_reflns_limit_k_max 8
_diffrn_reflns_limit_k_min -8
_diffrn_reflns_limit_l_max 11
_diffrn_reflns_limit_l_min -11
_diffrn_reflns_number 1723
_diffrn_reflns_theta_full 25.99
_diffrn_reflns_theta_max 25.99
_diffrn_reflns_theta_min 2.41
_diffrn_standards_decay_% 0
_diffrn_standards_interval_count 97
_diffrn_standards_number 3
_exptl_absorpt_coefficient_mu 1.671
_exptl_absorpt_correction_T_max 0.877
_exptl_absorpt_correction_T_min 0.593
_exptl_absorpt_correction_type '\y scan'
_exptl_absorpt_process_details '(XSCANS; Bruker, 1996)'
_exptl_crystal_colour Colourless
_exptl_crystal_density_diffrn 2.029
_exptl_crystal_density_method 'not measured'
_exptl_crystal_description Plate
_exptl_crystal_F_000 206
_exptl_crystal_size_max 0.40
_exptl_crystal_size_mid 0.30
_exptl_crystal_size_min 0.08
_refine_diff_density_max 0.530
_refine_diff_density_min -0.446
_refine_ls_extinction_coef 0.231(9)
_refine_ls_extinction_expression Fc^*^=kFc[1+0.001xFc^2^\l^3^/sin(2\q)]^-1/4^
_refine_ls_extinction_method SHELXL97
_refine_ls_goodness_of_fit_ref 1.113
_refine_ls_hydrogen_treatment mixed
_refine_ls_matrix_type full
_refine_ls_number_parameters 114
_refine_ls_number_reflns 1296
_refine_ls_number_restraints 0
_refine_ls_restrained_S_all 1.113
_refine_ls_R_factor_all 0.0189
_refine_ls_R_factor_gt 0.0189
_refine_ls_shift/su_max 0.000
_refine_ls_shift/su_mean 0.000
_refine_ls_structure_factor_coef Fsqd
_refine_ls_weighting_details 'calc w = 1/[\s^2^(Fo^2^)+(0.0361P)^2^+0.0305P] where P = (Fo^2^+2Fc^2^)/3'
_refine_ls_weighting_scheme calc
_refine_ls_wR_factor_gt 0.0492
_refine_ls_wR_factor_ref 0.0492
_reflns_number_gt 1292
_reflns_number_total 1296
_reflns_threshold_expression I>2\s(I)
_cod_data_source_file hb6162.cif
_cod_data_source_block I
_cod_depositor_comments
;
The following automatic conversions were performed:
'_symmetry_cell_setting' value 'Triclinic' changed to 'triclinic'
according to '/home/saulius/struct/CIF-dictionaries/cif_core.dic'
dictionary named 'cif_core.dic' version 2.4.1 from 2010-06-29.

Automatic conversion script
Id: cif_fix_enum 1527 2010-12-29 10:47:43Z saulius 

The following automatic conversions were performed:

'_symmetry_cell_setting' value 'Triclinic' changed to 'triclinic'
according to /home/saulius/struct/CIF-dictionaries/cif_core.dic
dictionary named 'cif_core.dic' version 2.4.1 from 2010-06-29.

Automatic conversion script
Id: cif_fix_values 1715 2011-07-08 13:25:40Z adriana 
;
_cod_database_code 2205490
_cod_database_fobs_code 2205490

loop_
_symmetry_equiv_pos_as_xyz
'x, y, z'
'-x, -y, -z'

loop_
_atom_site_label
_atom_site_fract_x
_atom_site_fract_y
_atom_site_fract_z
_atom_site_U_iso_or_equiv
_atom_site_adp_type
_atom_site_calc_flag
_atom_site_refinement_flags
_atom_site_occupancy
_atom_site_type_symbol
C1 0.1709(4) 0.4065(3) 0.7280(2) 0.0309(4) Uani d . 1 C
C2 -0.0798(4) 0.2801(3) 0.6300(2) 0.0321(4) Uani d . 1 C
H2A -0.1918 0.2658 0.6866 0.039 Uiso calc R 1 H
C3 -0.1696(4) 0.1841(3) 0.4741(2) 0.0320(4) Uani d . 1 C
H3A -0.3366 0.1176 0.4387 0.038 Uiso calc R 1 H
C4 -0.0435(4) 0.1670(3) 0.3479(2) 0.0270(4) Uani d . 1 C
O1 0.2145(4) 0.4723(3) 0.87204(18) 0.0471(4) Uani d . 1 O
O2 0.3333(3) 0.4478(3) 0.66121(19) 0.0465(4) Uani d . 1 O
H2B 0.2826 0.3843 0.5660 0.070 Uiso calc R 1 H
O3 0.1781(3) 0.2581(3) 0.38002(18) 0.0439(4) Uani d . 1 O
O4 -0.1673(3) 0.0566(2) 0.21069(17) 0.0349(3) Uani d . 1 O
O5 -0.2544(4) -0.2843(3) -0.0842(2) 0.0439(4) Uani d . 1 O
H1O5 -0.243(7) -0.355(6) -0.029(5) 0.068(11) Uiso d . 1 H
H2O5 -0.337(8) -0.335(6) -0.161(5) 0.068(12) Uiso d . 1 H
O6 0.3291(3) -0.1460(3) 0.1053(2) 0.0328(3) Uani d . 1 O
H1O6 0.324(7) -0.248(6) 0.036(4) 0.050(9) Uiso d . 1 H
H2O6 0.450(7) -0.095(5) 0.132(4) 0.043(9) Uiso d . 1 H
Cd1 0.0000 0.0000 0.0000 0.02941(14) Uani d S 1 Cd

loop_
_atom_site_aniso_label
_atom_site_aniso_U_11
_atom_site_aniso_U_22
_atom_site_aniso_U_33
_atom_site_aniso_U_12
_atom_site_aniso_U_13
_atom_site_aniso_U_23
C1 0.0376(11) 0.0280(9) 0.0241(9) 0.0015(8) 0.0055(8) 0.0088(7)
C2 0.0313(11) 0.0378(11) 0.0287(10) 0.0010(9) 0.0143(8) 0.0103(8)
C3 0.0229(9) 0.0398(11) 0.0297(10) -0.0034(8) 0.0099(8) 0.0075(8)
C4 0.0243(9) 0.0317(10) 0.0241(9) 0.0026(7) 0.0081(7) 0.0087(7)
O1 0.0672(12) 0.0427(9) 0.0223(7) -0.0098(8) 0.0062(7) 0.0078(6)
O2 0.0358(9) 0.0621(11) 0.0261(7) -0.0184(8) 0.0038(6) 0.0042(7)
O3 0.0328(8) 0.0631(11) 0.0274(7) -0.0125(7) 0.0119(6) 0.0064(7)
O4 0.0311(8) 0.0439(8) 0.0233(7) -0.0025(6) 0.0087(6) 0.0048(6)
O5 0.0469(10) 0.0449(9) 0.0304(8) -0.0176(8) -0.0002(7) 0.0135(7)
O6 0.0265(8) 0.0364(9) 0.0327(8) 0.0024(7) 0.0087(6) 0.0095(7)
Cd1 0.02378(16) 0.03528(17) 0.03277(17) 0.00054(8) 0.01124(9) 0.01510(10)

loop_
_atom_type_symbol
_atom_type_description
_atom_type_scat_dispersion_real
_atom_type_scat_dispersion_imag
_atom_type_scat_source
C C 0.0033 0.0016 'International Tables Vol C Tables 4.2.6.8 and 6.1.1.4'
H H 0.0000 0.0000 'International Tables Vol C Tables 4.2.6.8 and 6.1.1.4'
O O 0.0106 0.0060 'International Tables Vol C Tables 4.2.6.8 and 6.1.1.4'
Cd Cd -0.8075 1.2024 'International Tables Vol C Tables 4.2.6.8 and 6.1.1.4'

loop_
_geom_angle_atom_site_label_1
_geom_angle_atom_site_label_2
_geom_angle_atom_site_label_3
_geom_angle_site_symmetry_1
_geom_angle_site_symmetry_3
_geom_angle
_geom_angle_publ_flag
O1 C1 O2 . . 121.6(2) n
O1 C1 C2 . . 118.2(2) n
O2 C1 C2 . . 120.19(18) n
C3 C2 C1 . . 130.4(2) n
C3 C2 H2A . . 114.8 ?
C1 C2 H2A . . 114.8 ?
C2 C3 C4 . . 130.02(19) n
C2 C3 H3A . . 115.0 ?
C4 C3 H3A . . 115.0 ?
O4 C4 O3 . . 122.42(19) n
O4 C4 C3 . . 116.59(18) y
O3 C4 C3 . . 120.98(18) n
C1 O2 H2B . . 109.5 ?
C4 O4 Cd1 . . 122.10(13) n
Cd1 O5 H1O5 . . 122(3) ?
Cd1 O5 H2O5 . . 126(4) ?
H1O5 O5 H2O5 . . 110(4) ?
Cd1 O6 H1O6 . . 106(2) ?
Cd1 O6 H2O6 . . 116(3) ?
H1O6 O6 H2O6 . . 110(4) ?
O5 Cd1 O5 2 . 180.0 ?
O5 Cd1 O6 2 2 86.76(7) ?
O5 Cd1 O6 . 2 93.24(7) ?
O5 Cd1 O6 2 . 93.24(7) ?
O5 Cd1 O6 . . 86.76(7) y
O6 Cd1 O6 2 . 180.0 ?
O5 Cd1 O4 2 2 80.95(6) ?
O5 Cd1 O4 . 2 99.05(6) ?
O6 Cd1 O4 2 2 92.75(6) ?
O6 Cd1 O4 . 2 87.25(6) ?
O5 Cd1 O4 2 . 99.05(6) ?
O5 Cd1 O4 . . 80.95(6) y
O6 Cd1 O4 2 . 87.25(6) ?
O6 Cd1 O4 . . 92.75(6) y
O4 Cd1 O4 2 . 180.0 ?

loop_
_geom_bond_atom_site_label_1
_geom_bond_atom_site_label_2
_geom_bond_site_symmetry_2
_geom_bond_distance
_geom_bond_publ_flag
Cd1 O4 . 2.3090(15) y
Cd1 O5 . 2.2405(17) y
Cd1 O6 . 2.3027(16) y
C1 O1 . 1.226(3) n
C1 O2 . 1.289(3) n
C1 C2 . 1.490(3) n
C2 C3 . 1.335(3) n
C2 H2A . 0.9300 ?
C3 C4 . 1.490(3) ?
C3 H3A . 0.9300 ?
C4 O4 . 1.251(2) n
C4 O3 . 1.261(3) n
O2 H2B . 0.8200 ?
O5 H1O5 . 0.86(5) ?
O5 H2O5 . 0.71(4) ?
O6 H1O6 . 0.80(4) ?
O6 H2O6 . 0.68(3) ?
Cd1 O5 2 2.2405(17) ?
Cd1 O6 2 2.3027(16) ?
Cd1 O4 2 2.3090(15) ?

loop_
_geom_hbond_atom_site_label_D
_geom_hbond_atom_site_label_H
_geom_hbond_atom_site_label_A
_geom_hbond_site_symmetry_A
_geom_hbond_distance_DH
_geom_hbond_distance_HA
_geom_hbond_distance_DA
_geom_hbond_angle_DHA
O5 H1O5 O1 2_556 0.86(5) 1.93(5) 2.777(3) 170(4)
O5 H2O5 O2 1_444 0.71(4) 2.22(4) 2.872(2) 154(5)
O6 H1O6 O1 1_544 0.80(4) 2.06(4) 2.846(3) 164(3)
O6 H2O6 O4 1_655 0.68(3) 2.13(4) 2.811(2) 178(4)
O2 H2B O3 . 0.82 1.61 2.425(2) 179
